data_4118873
loop_
_publ_author_name
'Austin G. Smith'
'Huw M. L. Davies'

_publ_section_title
;
 Rhodium-Catalyzed Enantioselective Vinylogous Addition of Enol Ethers to
 Vinyldiazoacetates
;
_journal_name_full 'Journal of the American Chemical Society'
_journal_page_first 18241
_journal_page_last 18244
_journal_paper_doi 10.1021/ja3092399
_journal_volume 134
_journal_year 2012
_chemical_absolute_configuration ad
_chemical_formula_moiety 'C22 H38 O3 Si2'
_chemical_formula_sum 'C22 H38 O3 Si2'
_chemical_formula_weight 406.70
_space_group_IT_number 19
_symmetry_cell_setting orthorhombic
_symmetry_Int_Tables_number 19
_symmetry_space_group_name_Hall 'P 2ac 2ab'
_symmetry_space_group_name_H-M 'P 21 21 21'
_atom_sites_solution_hydrogens geom
_atom_sites_solution_primary dual
_atom_sites_solution_secondary difmap
_audit_creation_date 2012-03-09
_audit_creation_method
; 
  Olex2 1.2-alpha 
  (compiled Mar  9 2012 11:03:06, GUI svn.r4114) 
;
_cell_angle_alpha 90.00
_cell_angle_beta 90.00
_cell_angle_gamma 90.00
_cell_formula_units_Z 8
_cell_length_a 9.0651(2)
_cell_length_b 20.1439(4)
_cell_length_c 27.5076(5)
_cell_measurement_reflns_used 9889
_cell_measurement_temperature 173.2
_cell_measurement_theta_max 67.96
_cell_measurement_theta_min 3.21
_cell_volume 5023.07(17)
_computing_cell_refinement 'SAINT v7.68A (Bruker, 2009)'
_computing_data_collection 'APEX2 v2011.2-4 (Bruker, 2011)'
_computing_data_reduction 'SAINT v7.68A (Bruker, 2009)'
_computing_molecular_graphics
; 
O. V. Dolomanov, L. J. Bourhis, R. J. Gildea, J. A. K. Howard and H. Puschmann, 
OLEX2: a complete structure solution, refinement and analysis program. 
J. Appl. Cryst. (2009). 42, 339-341. 
;
_computing_publication_material
; 
O. V. Dolomanov, L. J. Bourhis, R. J. Gildea, J. A. K. Howard and H. Puschmann, 
OLEX2: a complete structure solution, refinement and analysis program. 
J. Appl. Cryst. (2009). 42, 339-341. 
;
_computing_structure_refinement 'SHELXL-97 (Sheldrick, 2008)'
_computing_structure_solution 'SHELXS-97 (Sheldrick, 2008)'
_diffrn_ambient_temperature 173.2
_diffrn_detector_area_resol_mean 512
_diffrn_measured_fraction_theta_full 0.992
_diffrn_measured_fraction_theta_max 0.992
_diffrn_measurement_device_type 'Bruker D8 diffractometer with APEX2 detector'
_diffrn_measurement_method '\f and \w scans with a narrow frame width'
_diffrn_radiation_monochromator graphite
_diffrn_radiation_type CuK\a
_diffrn_radiation_wavelength 1.54184
_diffrn_reflns_av_R_equivalents 0.0288
_diffrn_reflns_av_unetI/netI 0.0318
_diffrn_reflns_limit_h_max 10
_diffrn_reflns_limit_h_min -10
_diffrn_reflns_limit_k_max 24
_diffrn_reflns_limit_k_min -23
_diffrn_reflns_limit_l_max 33
_diffrn_reflns_limit_l_min -33
_diffrn_reflns_number 36602
_diffrn_reflns_theta_full 68.91
_diffrn_reflns_theta_max 68.91
_diffrn_reflns_theta_min 2.72
_diffrn_source 'sealed tube'
_diffrn_source_current 35.0
_diffrn_source_power 1.4
_diffrn_source_voltage 40.0
_diffrn_standards_number 0
_exptl_absorpt_coefficient_mu 1.410
_exptl_absorpt_correction_T_max 0.9652
_exptl_absorpt_correction_T_min 0.7265
_exptl_absorpt_correction_type numerical
_exptl_absorpt_process_details
; 
SADABS-2008/1 (Bruker,2008) was used for absorption correction. 
R(int) was 0.0964 before and 0.0467 after correction. 
The Ratio of minimum to maximum transmission is 0.7527. 
The \l/2 correction factor is Not present. 
;
_exptl_crystal_colour colourless
_exptl_crystal_colour_primary colourless
_exptl_crystal_density_diffrn 1.076
_exptl_crystal_description needle
_exptl_crystal_F_000 1776
_exptl_crystal_size_max 0.842
_exptl_crystal_size_mid 0.382
_exptl_crystal_size_min 0.27
_refine_diff_density_max 0.299
_refine_diff_density_min -0.214
_refine_diff_density_rms 0.037
_refine_ls_abs_structure_details 'Flack H D (1983), Acta Cryst. A39, 876-881'
_refine_ls_abs_structure_Flack 0.007(12)
_refine_ls_extinction_method none
_refine_ls_goodness_of_fit_ref 1.081
_refine_ls_hydrogen_treatment mixed
_refine_ls_matrix_type full
_refine_ls_number_parameters 510
_refine_ls_number_reflns 9081
_refine_ls_number_restraints 0
_refine_ls_restrained_S_all 1.081
_refine_ls_R_factor_all 0.0312
_refine_ls_R_factor_gt 0.0301
_refine_ls_shift/su_max 0.009
_refine_ls_shift/su_mean 0.000
_refine_ls_structure_factor_coef Fsqd
_refine_ls_weighting_details 'calc w=1/[\s^2^(Fo^2^)+(0.0514P)^2^+0.1730P] where P=(Fo^2^+2Fc^2^)/3'
_refine_ls_weighting_scheme calc
_refine_ls_wR_factor_gt 0.0762
_refine_ls_wR_factor_ref 0.0770
_reflns_number_gt 8811
_reflns_number_total 9081
_reflns_threshold_expression >2sigma(I)
_cod_data_source_file ja3092399_si_002.cif
_cod_data_source_block agsiii155b
_cod_database_code 4118873

loop_
_symmetry_equiv_pos_site_id
_symmetry_equiv_pos_as_xyz
1 x,y,z
2 1/2-x,-y,1/2+z
3 1/2+x,1/2-y,-z
4 -x,1/2+y,1/2-z

loop_
_atom_site_label
_atom_site_type_symbol
_atom_site_fract_x
_atom_site_fract_y
_atom_site_fract_z
_atom_site_U_iso_or_equiv
_atom_site_adp_type
_atom_site_occupancy
_atom_site_symmetry_multiplicity
_atom_site_calc_flag
_atom_site_refinement_flags
C1 C 0.50550(15) 0.49690(7) -0.02871(5) 0.0247(3) Uani 1 1 d .
C2 C 0.85112(19) 0.49121(9) -0.09784(7) 0.0456(4) Uani 1 1 d .
H2A H 0.8141 0.5347 -0.1080 0.068 Uiso 1 1 calc R
H2B H 0.9253 0.4757 -0.1211 0.068 Uiso 1 1 calc R
H2C H 0.8959 0.4949 -0.0655 0.068 Uiso 1 1 calc R
C3 C 0.7717(3) 0.34700(9) -0.08465(9) 0.0617(6) Uani 1 1 d .
H3A H 0.8245 0.3465 -0.0536 0.093 Uiso 1 1 calc R
H3C H 0.8398 0.3353 -0.1110 0.093 Uiso 1 1 calc R
H3D H 0.6907 0.3148 -0.0836 0.093 Uiso 1 1 calc R
C4 C 0.5873(2) 0.43169(11) -0.15317(6) 0.0507(4) Uani 1 1 d .
H4A H 0.5017 0.4023 -0.1498 0.076 Uiso 1 1 calc R
H4B H 0.6494 0.4160 -0.1800 0.076 Uiso 1 1 calc R
H4C H 0.5536 0.4770 -0.1600 0.076 Uiso 1 1 calc R
C5 C 0.43436(15) 0.53538(7) -0.07097(5) 0.0255(3) Uani 1 1 d .
C6 C 0.50920(16) 0.58574(7) -0.09508(5) 0.0316(3) Uani 1 1 d .
H6 H 0.6026 0.5998 -0.0833 0.038 Uiso 1 1 calc R
C7 C 0.44984(18) 0.61583(8) -0.13609(6) 0.0346(3) Uani 1 1 d .
H7 H 0.5035 0.6496 -0.1524 0.041 Uiso 1 1 calc R
C8 C 0.31290(18) 0.59667(9) -0.15319(5) 0.0370(3) Uani 1 1 d .
H8 H 0.2725 0.6168 -0.1814 0.044 Uiso 1 1 calc R
C9 C 0.23575(17) 0.54815(10) -0.12893(6) 0.0447(4) Uani 1 1 d .
H9 H 0.1411 0.5351 -0.1403 0.054 Uiso 1 1 calc R
C10 C 0.29521(17) 0.51799(9) -0.08787(6) 0.0369(3) Uani 1 1 d .
H10 H 0.2399 0.4851 -0.0712 0.044 Uiso 1 1 calc R
C11 C 0.60490(15) 0.54084(7) 0.00364(5) 0.0256(3) Uani 1 1 d .
H11 H 0.6820 0.5612 -0.0176 0.031 Uiso 1 1 calc R
C12 C 0.51517(16) 0.59756(7) 0.02683(5) 0.0287(3) Uani 1 1 d .
H12C H 0.4517 0.6183 0.0018 0.034 Uiso 1 1 calc R
H12D H 0.4504 0.5793 0.0525 0.034 Uiso 1 1 calc R
C13 C 0.61288(16) 0.64827(7) 0.04802(5) 0.0286(3) Uani 1 1 d .
C14 C 0.69679(17) 0.68911(7) 0.06249(5) 0.0305(3) Uani 1 1 d .
C15 C 0.79879(18) 0.74266(8) 0.07589(5) 0.0332(3) Uani 1 1 d .
H15C H 0.7417 0.7801 0.0896 0.040 Uiso 1 1 calc R
H15D H 0.8667 0.7264 0.1014 0.040 Uiso 1 1 calc R
C16 C 0.68337(19) 0.50090(8) 0.04301(6) 0.0377(3) Uani 1 1 d .
H16D H 0.7531 0.5296 0.0603 0.057 Uiso 1 1 calc R
H16E H 0.7369 0.4639 0.0280 0.057 Uiso 1 1 calc R
H16F H 0.6105 0.4835 0.0660 0.057 Uiso 1 1 calc R
C17 C 0.20183(18) 0.39823(8) 0.05713(6) 0.0362(3) Uani 1 1 d .
C18 C 0.0746(2) 0.43704(12) 0.03529(8) 0.0573(5) Uani 1 1 d .
H18D H 0.1083 0.4817 0.0265 0.086 Uiso 1 1 calc R
H18E H -0.0055 0.4403 0.0591 0.086 Uiso 1 1 calc R
H18F H 0.0389 0.4142 0.0061 0.086 Uiso 1 1 calc R
C19 C 0.2558(3) 0.43538(11) 0.10217(7) 0.0545(5) Uani 1 1 d .
H19D H 0.3362 0.4104 0.1174 0.082 Uiso 1 1 calc R
H19E H 0.1742 0.4401 0.1253 0.082 Uiso 1 1 calc R
H19F H 0.2915 0.4794 0.0927 0.082 Uiso 1 1 calc R
C20 C 0.1480(3) 0.32927(10) 0.07281(10) 0.0666(6) Uani 1 1 d .
H20D H 0.1099 0.3054 0.0444 0.100 Uiso 1 1 calc R
H20E H 0.0695 0.3340 0.0970 0.100 Uiso 1 1 calc R
H20F H 0.2303 0.3044 0.0870 0.100 Uiso 1 1 calc R
C21 C 0.5126(2) 0.34170(9) 0.03924(8) 0.0512(5) Uani 1 1 d .
H21D H 0.5943 0.3390 0.0160 0.077 Uiso 1 1 calc R
H21E H 0.4787 0.2968 0.0473 0.077 Uiso 1 1 calc R
H21F H 0.5461 0.3640 0.0689 0.077 Uiso 1 1 calc R
C22 C 0.2936(3) 0.34498(10) -0.04379(7) 0.0575(5) Uani 1 1 d .
H22D H 0.2059 0.3670 -0.0570 0.086 Uiso 1 1 calc R
H22E H 0.2691 0.2990 -0.0353 0.086 Uiso 1 1 calc R
H22F H 0.3722 0.3453 -0.0682 0.086 Uiso 1 1 calc R
O1 O 0.39516(11) 0.46913(5) 0.00062(3) 0.02677(19) Uani 1 1 d .
O2 O 0.58961(12) 0.44328(5) -0.04736(4) 0.0303(2) Uani 1 1 d .
O3 O 0.88279(15) 0.76575(6) 0.03568(4) 0.0392(3) Uani 1 1 d .
H3 H 0.826(3) 0.7761(12) 0.0182(9) 0.049(7) Uiso 1 1 d .
Si1 Si 0.35704(5) 0.389841(19) 0.011631(14) 0.03097(9) Uani 1 1 d .
Si2 Si 0.69599(4) 0.431127(19) -0.095629(15) 0.03152(9) Uani 1 1 d .
C1B C 0.77920(15) 0.77792(7) -0.19812(5) 0.0253(3) Uani 1 1 d .
C2B C 0.9882(2) 0.92962(10) -0.17529(6) 0.0463(4) Uani 1 1 d .
H2BA H 0.9145 0.9372 -0.1498 0.069 Uiso 1 1 calc R
H2BB H 1.0412 0.9711 -0.1819 0.069 Uiso 1 1 calc R
H2BC H 1.0583 0.8957 -0.1645 0.069 Uiso 1 1 calc R
C3B C 1.0227(2) 0.90614(11) -0.28450(7) 0.0530(5) Uani 1 1 d .
H3BA H 1.1076 0.8771 -0.2788 0.080 Uiso 1 1 calc R
H3BB H 1.0566 0.9520 -0.2884 0.080 Uiso 1 1 calc R
H3BC H 0.9713 0.8920 -0.3141 0.080 Uiso 1 1 calc R
C4B C 0.7282(2) 0.95236(10) -0.24395(8) 0.0531(5) Uani 1 1 d .
H4BA H 0.6767 0.9351 -0.2726 0.080 Uiso 1 1 calc R
H4BB H 0.7581 0.9984 -0.2499 0.080 Uiso 1 1 calc R
H4BC H 0.6622 0.9506 -0.2158 0.080 Uiso 1 1 calc R
C5B C 0.64164(16) 0.81446(7) -0.17957(5) 0.0265(3) Uani 1 1 d .
C6B C 0.64703(18) 0.85555(8) -0.13888(5) 0.0324(3) Uani 1 1 d .
H6B H 0.7336 0.8565 -0.1194 0.039 Uiso 1 1 calc R
C7B C 0.5273(2) 0.89513(8) -0.12639(6) 0.0399(3) Uani 1 1 d .
H7B H 0.5333 0.9234 -0.0988 0.048 Uiso 1 1 calc R
C8B C 0.40030(19) 0.89369(9) -0.15362(6) 0.0419(4) Uani 1 1 d .
H8B H 0.3195 0.9215 -0.1454 0.050 Uiso 1 1 calc R
C9B C 0.3913(2) 0.85117(10) -0.19315(7) 0.0454(4) Uani 1 1 d .
H9B H 0.3027 0.8489 -0.2115 0.055 Uiso 1 1 calc R
C10B C 0.51065(18) 0.81204(9) -0.20598(6) 0.0370(3) Uani 1 1 d .
H10B H 0.5031 0.7831 -0.2332 0.044 Uiso 1 1 calc R
C11B C 0.88176(16) 0.75313(7) -0.15715(5) 0.0280(3) Uani 1 1 d .
H11B H 0.9114 0.7923 -0.1370 0.034 Uiso 1 1 calc R
C12B C 0.79924(17) 0.70414(8) -0.12411(5) 0.0327(3) Uani 1 1 d .
H12A H 0.7104 0.7263 -0.1108 0.039 Uiso 1 1 calc R
H12B H 0.7660 0.6658 -0.1438 0.039 Uiso 1 1 calc R
C13B C 0.88994(18) 0.67976(7) -0.08353(5) 0.0319(3) Uani 1 1 d .
C14B C 0.96471(19) 0.65977(8) -0.05117(5) 0.0341(3) Uani 1 1 d .
C15B C 1.0542(2) 0.63691(9) -0.00993(6) 0.0419(4) Uani 1 1 d .
H15A H 0.9895 0.6134 0.0134 0.050 Uiso 1 1 calc R
H15B H 1.1283 0.6047 -0.0219 0.050 Uiso 1 1 calc R
C16B C 1.02135(18) 0.72149(9) -0.17756(6) 0.0397(4) Uani 1 1 d .
H16A H 0.9947 0.6833 -0.1978 0.060 Uiso 1 1 calc R
H16B H 1.0843 0.7067 -0.1507 0.060 Uiso 1 1 calc R
H16C H 1.0747 0.7541 -0.1973 0.060 Uiso 1 1 calc R
C17B C 0.6803(2) 0.62026(8) -0.28996(6) 0.0434(4) Uani 1 1 d .
C18B C 0.5137(3) 0.62433(12) -0.28148(8) 0.0599(5) Uani 1 1 d .
H18A H 0.4945 0.6442 -0.2496 0.090 Uiso 1 1 calc R
H18B H 0.4713 0.5796 -0.2826 0.090 Uiso 1 1 calc R
H18C H 0.4686 0.6518 -0.3069 0.090 Uiso 1 1 calc R
C19B C 0.7480(3) 0.57269(9) -0.25278(7) 0.0650(6) Uani 1 1 d .
H19A H 0.8550 0.5707 -0.2576 0.097 Uiso 1 1 calc R
H19B H 0.7057 0.5283 -0.2571 0.097 Uiso 1 1 calc R
H19C H 0.7266 0.5886 -0.2199 0.097 Uiso 1 1 calc R
C20B C 0.7100(3) 0.59250(10) -0.34148(7) 0.0583(5) Uani 1 1 d .
H20A H 0.6743 0.6242 -0.3658 0.087 Uiso 1 1 calc R
H20B H 0.6584 0.5501 -0.3454 0.087 Uiso 1 1 calc R
H20C H 0.8163 0.5856 -0.3458 0.087 Uiso 1 1 calc R
C21B C 0.9653(2) 0.70265(12) -0.30198(7) 0.0562(5) Uani 1 1 d .
H21A H 1.0130 0.7445 -0.2928 0.084 Uiso 1 1 calc R
H21B H 0.9734 0.6963 -0.3372 0.084 Uiso 1 1 calc R
H21C H 1.0138 0.6657 -0.2852 0.084 Uiso 1 1 calc R
C22B C 0.6708(3) 0.76544(9) -0.32550(6) 0.0495(5) Uani 1 1 d .
H22A H 0.5647 0.7653 -0.3187 0.074 Uiso 1 1 calc R
H22B H 0.6877 0.7524 -0.3594 0.074 Uiso 1 1 calc R
H22C H 0.7104 0.8101 -0.3201 0.074 Uiso 1 1 calc R
O1B O 0.73544(11) 0.72265(5) -0.22592(3) 0.0279(2) Uani 1 1 d .
O2B O 0.85872(12) 0.82048(5) -0.22965(3) 0.0297(2) Uani 1 1 d .
O3B O 1.12798(14) 0.68913(6) 0.01473(4) 0.0407(3) Uani 1 1 d .
H3B H 1.0684 0.7202 0.0201 0.061 Uiso 1 1 calc R
Si1B Si 0.76540(5) 0.70548(2) -0.284242(13) 0.03135(9) Uani 1 1 d .
Si2B Si 0.89423(5) 0.90098(2) -0.231811(13) 0.03141(9) Uani 1 1 d .

loop_
_atom_site_aniso_label
_atom_site_aniso_U_11
_atom_site_aniso_U_22
_atom_site_aniso_U_33
_atom_site_aniso_U_23
_atom_site_aniso_U_13
_atom_site_aniso_U_12
C1 0.0248(6) 0.0220(6) 0.0273(6) -0.0025(5) 0.0044(5) -0.0024(5)
C2 0.0355(8) 0.0445(9) 0.0568(10) -0.0140(8) 0.0168(8) -0.0138(7)
C3 0.0701(13) 0.0321(8) 0.0829(14) -0.0038(9) 0.0318(12) 0.0126(9)
C4 0.0507(10) 0.0629(11) 0.0387(8) -0.0216(8) 0.0056(7) -0.0065(9)
C5 0.0257(6) 0.0269(6) 0.0240(6) -0.0047(5) 0.0041(5) 0.0000(5)
C6 0.0313(7) 0.0310(7) 0.0324(7) -0.0003(6) -0.0025(6) -0.0055(6)
C7 0.0391(8) 0.0323(7) 0.0322(7) 0.0031(6) 0.0011(6) -0.0030(6)
C8 0.0358(7) 0.0465(8) 0.0287(6) 0.0016(6) -0.0020(6) 0.0073(7)
C9 0.0256(7) 0.0678(11) 0.0407(8) 0.0045(8) -0.0039(6) -0.0085(7)
C10 0.0283(7) 0.0475(9) 0.0347(7) 0.0034(7) 0.0022(6) -0.0089(6)
C11 0.0244(6) 0.0248(6) 0.0277(6) -0.0008(5) 0.0004(5) -0.0009(5)
C12 0.0306(7) 0.0260(6) 0.0296(6) -0.0044(5) -0.0008(5) -0.0008(6)
C13 0.0334(7) 0.0253(6) 0.0270(6) -0.0009(5) 0.0003(6) -0.0002(6)
C14 0.0375(7) 0.0260(7) 0.0278(6) -0.0014(5) 0.0009(6) -0.0010(6)
C15 0.0404(7) 0.0292(7) 0.0301(6) -0.0051(5) 0.0011(6) -0.0066(6)
C16 0.0398(8) 0.0316(7) 0.0416(8) 0.0010(6) -0.0110(7) 0.0030(6)
C17 0.0390(7) 0.0279(7) 0.0419(8) 0.0051(6) 0.0133(6) -0.0024(6)
C18 0.0364(9) 0.0693(13) 0.0662(12) 0.0129(11) 0.0104(9) 0.0085(9)
C19 0.0631(11) 0.0609(11) 0.0396(8) -0.0022(8) 0.0157(9) 0.0011(10)
C20 0.0765(14) 0.0376(10) 0.0856(15) 0.0081(10) 0.0403(13) -0.0098(10)
C21 0.0499(10) 0.0327(8) 0.0710(12) 0.0140(8) 0.0138(9) 0.0094(7)
C22 0.0789(14) 0.0431(10) 0.0505(10) -0.0189(8) 0.0098(10) -0.0259(10)
O1 0.0281(5) 0.0242(4) 0.0280(4) -0.0010(4) 0.0061(4) -0.0028(4)
O2 0.0333(5) 0.0234(5) 0.0342(5) -0.0023(4) 0.0085(4) 0.0010(4)
O3 0.0392(6) 0.0402(6) 0.0382(6) -0.0030(5) 0.0039(5) -0.0094(5)
Si1 0.03562(19) 0.02209(17) 0.03519(19) -0.00212(14) 0.00853(16) -0.00351(15)
Si2 0.03104(18) 0.02592(18) 0.0376(2) -0.00939(16) 0.01025(16) -0.00421(15)
C1B 0.0294(7) 0.0250(6) 0.0216(5) 0.0003(5) 0.0001(5) -0.0039(5)
C2B 0.0478(9) 0.0504(10) 0.0407(8) -0.0071(7) 0.0003(7) -0.0164(8)
C3B 0.0629(11) 0.0551(11) 0.0410(8) 0.0054(8) 0.0174(8) -0.0180(9)
C4B 0.0610(12) 0.0430(10) 0.0554(10) 0.0205(8) 0.0026(9) 0.0082(9)
C5B 0.0301(7) 0.0260(6) 0.0234(6) 0.0035(5) 0.0020(5) -0.0031(5)
C6B 0.0368(7) 0.0335(7) 0.0267(6) 0.0002(6) 0.0025(6) -0.0033(6)
C7B 0.0503(9) 0.0355(8) 0.0340(7) -0.0036(6) 0.0119(7) -0.0008(7)
C8B 0.0393(8) 0.0401(8) 0.0463(8) 0.0044(7) 0.0125(7) 0.0073(7)
C9B 0.0350(8) 0.0552(10) 0.0460(9) 0.0016(8) -0.0013(7) 0.0050(8)
C10B 0.0336(8) 0.0454(9) 0.0321(7) -0.0039(6) -0.0023(6) 0.0014(7)
C11B 0.0291(7) 0.0303(7) 0.0247(6) 0.0005(5) -0.0038(5) -0.0045(6)
C12B 0.0355(7) 0.0344(7) 0.0281(6) 0.0062(6) -0.0052(6) -0.0063(6)
C13B 0.0400(8) 0.0258(6) 0.0299(7) 0.0019(5) -0.0032(6) -0.0041(6)
C14B 0.0457(8) 0.0274(7) 0.0293(7) 0.0032(6) -0.0023(7) -0.0017(6)
C15B 0.0530(9) 0.0362(8) 0.0364(8) 0.0091(7) -0.0102(7) 0.0016(7)
C16B 0.0328(8) 0.0525(10) 0.0337(7) 0.0026(7) -0.0042(6) 0.0057(7)
C17B 0.0682(11) 0.0312(7) 0.0309(7) -0.0066(6) -0.0058(7) -0.0022(8)
C18B 0.0726(13) 0.0587(12) 0.0484(10) -0.0113(9) -0.0024(10) -0.0262(11)
C19B 0.117(2) 0.0320(9) 0.0464(9) 0.0015(7) -0.0116(12) 0.0032(11)
C20B 0.0916(15) 0.0430(9) 0.0404(9) -0.0173(8) -0.0050(10) 0.0023(10)
C21B 0.0525(10) 0.0754(14) 0.0406(9) -0.0154(9) 0.0117(8) 0.0020(10)
C22B 0.0795(13) 0.0414(9) 0.0276(7) 0.0068(6) -0.0081(8) 0.0051(9)
O1B 0.0339(5) 0.0264(4) 0.0234(4) -0.0026(4) -0.0026(4) -0.0017(4)
O2B 0.0360(5) 0.0292(5) 0.0241(4) 0.0019(4) 0.0049(4) -0.0031(4)
O3B 0.0405(6) 0.0494(7) 0.0324(5) 0.0022(5) -0.0059(5) 0.0008(5)
Si1B 0.0417(2) 0.03016(19) 0.02217(16) -0.00258(14) -0.00148(15) 0.00167(16)
Si2B 0.0366(2) 0.03039(19) 0.02729(17) 0.00434(15) 0.00326(15) -0.00592(16)

loop_
_atom_type_symbol
_atom_type_description
_atom_type_scat_dispersion_real
_atom_type_scat_dispersion_imag
_atom_type_scat_source
C C 0.0181 0.0091 'International Tables Vol C Tables 4.2.6.8 and 6.1.1.4'
H H 0.0000 0.0000 'International Tables Vol C Tables 4.2.6.8 and 6.1.1.4'
O O 0.0492 0.0322 'International Tables Vol C Tables 4.2.6.8 and 6.1.1.4'
Si Si 0.2541 0.3302 'International Tables Vol C Tables 4.2.6.8 and 6.1.1.4'

loop_
_geom_angle_atom_site_label_1
_geom_angle_atom_site_label_2
_geom_angle_atom_site_label_3
_geom_angle
_geom_angle_publ_flag
O1 Si1 C17 100.92(6) yes
O1 Si1 C21 114.52(7) yes
O1 Si1 C22 112.41(7) yes
C17 Si1 C21 109.77(8) yes
C17 Si1 C22 110.81(10) yes
C21 Si1 C22 108.25(10) yes
O2 Si2 C2 111.74(7) yes
O2 Si2 C3 102.70(9) yes
O2 Si2 C4 111.80(7) yes
C2 Si2 C3 108.72(10) yes
C2 Si2 C4 111.63(9) yes
C3 Si2 C4 109.85(10) yes
O1B Si1B C22B 112.14(7) yes
C17B Si1B C21B 110.18(9) yes
C17B Si1B C22B 110.49(9) yes
C21B Si1B C22B 107.77(10) yes
O1B Si1B C21B 114.49(7) yes
O1B Si1B C17B 101.69(6) yes
O2B Si2B C3B 101.79(8) yes
O2B Si2B C2B 111.24(7) yes
C2B Si2B C4B 110.36(9) yes
C3B Si2B C4B 109.62(9) yes
O2B Si2B C4B 113.27(7) yes
C2B Si2B C3B 110.25(8) yes
Si1 O1 C1 129.56(9) yes
Si2 O2 C1 135.59(9) yes
C15 O3 H3 103(2) no
Si1B O1B C1B 129.97(9) yes
Si2B O2B C1B 135.58(9) yes
C15B O3B H3B 109.00 no
O1 C1 C11 108.26(11) yes
O1 C1 C5 109.68(11) yes
O1 C1 O2 106.74(11) yes
O2 C1 C11 109.34(11) yes
O2 C1 C5 109.61(11) yes
C5 C1 C11 113.01(11) no
C6 C5 C10 117.90(13) no
C1 C5 C10 120.42(13) no
C1 C5 C6 121.59(12) no
C5 C6 C7 121.15(14) no
C6 C7 C8 120.16(15) no
C7 C8 C9 119.35(14) no
C8 C9 C10 120.50(15) no
C5 C10 C9 120.89(15) no
C12 C11 C16 110.09(12) no
C1 C11 C16 112.26(12) no
C1 C11 C12 110.82(11) no
C11 C12 C13 111.15(12) no
C12 C13 C14 175.87(15) no
C13 C14 C15 174.58(15) no
O3 C15 C14 112.50(12) yes
C18 C17 C20 109.64(16) no
Si1 C17 C19 110.02(13) yes
C19 C17 C20 108.50(16) no
C18 C17 C19 108.19(16) no
Si1 C17 C20 109.99(13) yes
Si1 C17 C18 110.46(12) yes
H2B C2 H2C 109.00 no
Si2 C2 H2B 109.00 no
Si2 C2 H2C 109.00 no
Si2 C2 H2A 109.00 no
H2A C2 H2C 109.00 no
H2A C2 H2B 110.00 no
Si2 C3 H3D 109.00 no
Si2 C3 H3A 109.00 no
H3C C3 H3D 110.00 no
H3A C3 H3C 110.00 no
Si2 C3 H3C 109.00 no
H3A C3 H3D 109.00 no
Si2 C4 H4B 109.00 no
Si2 C4 H4C 109.00 no
H4A C4 H4B 109.00 no
Si2 C4 H4A 110.00 no
H4B C4 H4C 110.00 no
H4A C4 H4C 109.00 no
C7 C6 H6 119.00 no
C5 C6 H6 119.00 no
C6 C7 H7 120.00 no
C8 C7 H7 120.00 no
C7 C8 H8 120.00 no
C9 C8 H8 120.00 no
C8 C9 H9 120.00 no
C10 C9 H9 120.00 no
C9 C10 H10 120.00 no
C5 C10 H10 120.00 no
C16 C11 H11 108.00 no
C1 C11 H11 108.00 no
C12 C11 H11 108.00 no
C13 C12 H12C 109.00 no
C11 C12 H12D 109.00 no
C11 C12 H12C 109.00 no
H12C C12 H12D 108.00 no
C13 C12 H12D 109.00 no
O3 C15 H15D 109.00 no
O3 C15 H15C 109.00 no
H15C C15 H15D 108.00 no
C14 C15 H15D 109.00 no
C14 C15 H15C 109.00 no
H16D C16 H16F 109.00 no
C11 C16 H16E 109.00 no
C11 C16 H16F 109.00 no
H16D C16 H16E 109.00 no
C11 C16 H16D 110.00 no
H16E C16 H16F 109.00 no
H18D C18 H18F 109.00 no
C17 C18 H18D 109.00 no
H18E C18 H18F 110.00 no
C17 C18 H18F 109.00 no
H18D C18 H18E 110.00 no
C17 C18 H18E 109.00 no
H19E C19 H19F 110.00 no
C17 C19 H19D 109.00 no
C17 C19 H19E 109.00 no
C17 C19 H19F 109.00 no
H19D C19 H19E 109.00 no
H19D C19 H19F 109.00 no
C17 C20 H20F 109.00 no
C17 C20 H20D 109.00 no
H20E C20 H20F 109.00 no
H20D C20 H20E 109.00 no
H20D C20 H20F 110.00 no
C17 C20 H20E 110.00 no
H21D C21 H21E 109.00 no
Si1 C21 H21D 109.00 no
Si1 C21 H21F 109.00 no
H21D C21 H21F 110.00 no
H21E C21 H21F 109.00 no
Si1 C21 H21E 109.00 no
H22E C22 H22F 110.00 no
Si1 C22 H22D 110.00 no
Si1 C22 H22E 109.00 no
H22D C22 H22E 109.00 no
H22D C22 H22F 109.00 no
Si1 C22 H22F 109.00 no
O1B C1B O2B 106.82(10) yes
O1B C1B C5B 109.32(11) yes
O2B C1B C5B 109.07(11) yes
O2B C1B C11B 109.65(11) yes
O1B C1B C11B 108.08(11) yes
C5B C1B C11B 113.68(11) no
C1B C5B C10B 120.15(13) no
C6B C5B C10B 118.02(14) no
C1B C5B C6B 121.56(13) no
C5B C6B C7B 120.81(14) no
C6B C7B C8B 120.50(15) no
C7B C8B C9B 119.34(16) no
C8B C9B C10B 120.38(17) no
C5B C10B C9B 120.89(16) no
C1B C11B C16B 111.49(12) no
C12B C11B C16B 110.71(12) no
C1B C11B C12B 110.27(12) no
C11B C12B C13B 113.04(13) no
C12B C13B C14B 179.09(16) no
C13B C14B C15B 177.77(17) no
O3B C15B C14B 113.40(14) yes
Si1B C17B C19B 110.47(13) yes
Si1B C17B C20B 109.50(12) yes
Si1B C17B C18B 109.98(13) yes
C18B C17B C20B 109.31(17) no
C19B C17B C20B 108.43(15) no
C18B C17B C19B 109.12(17) no
Si2B C2B H2BA 109.00 no
Si2B C2B H2BB 109.00 no
Si2B C2B H2BC 109.00 no
H2BA C2B H2BB 109.00 no
H2BA C2B H2BC 110.00 no
H2BB C2B H2BC 109.00 no
Si2B C3B H3BA 109.00 no
Si2B C3B H3BB 110.00 no
Si2B C3B H3BC 109.00 no
H3BA C3B H3BB 110.00 no
H3BA C3B H3BC 109.00 no
H3BB C3B H3BC 109.00 no
Si2B C4B H4BA 109.00 no
Si2B C4B H4BB 109.00 no
Si2B C4B H4BC 109.00 no
H4BA C4B H4BB 109.00 no
H4BA C4B H4BC 109.00 no
H4BB C4B H4BC 110.00 no
C5B C6B H6B 120.00 no
C7B C6B H6B 120.00 no
C6B C7B H7B 120.00 no
C8B C7B H7B 120.00 no
C7B C8B H8B 120.00 no
C9B C8B H8B 120.00 no
C8B C9B H9B 120.00 no
C10B C9B H9B 120.00 no
C5B C10B H10B 120.00 no
C9B C10B H10B 120.00 no
C1B C11B H11B 108.00 no
C12B C11B H11B 108.00 no
C16B C11B H11B 108.00 no
C11B C12B H12A 109.00 no
C11B C12B H12B 109.00 no
C13B C12B H12A 109.00 no
C13B C12B H12B 109.00 no
H12A C12B H12B 108.00 no
O3B C15B H15A 109.00 no
O3B C15B H15B 109.00 no
C14B C15B H15A 109.00 no
C14B C15B H15B 109.00 no
H15A C15B H15B 108.00 no
C11B C16B H16A 109.00 no
C11B C16B H16B 109.00 no
C11B C16B H16C 109.00 no
H16A C16B H16B 109.00 no
H16A C16B H16C 109.00 no
H16B C16B H16C 110.00 no
C17B C18B H18A 109.00 no
C17B C18B H18B 109.00 no
C17B C18B H18C 109.00 no
H18A C18B H18B 110.00 no
H18A C18B H18C 109.00 no
H18B C18B H18C 109.00 no
C17B C19B H19A 109.00 no
C17B C19B H19B 109.00 no
C17B C19B H19C 109.00 no
H19A C19B H19B 109.00 no
H19A C19B H19C 110.00 no
H19B C19B H19C 109.00 no
C17B C20B H20A 109.00 no
C17B C20B H20B 109.00 no
C17B C20B H20C 109.00 no
H20A C20B H20B 110.00 no
H20A C20B H20C 110.00 no
H20B C20B H20C 109.00 no
Si1B C21B H21A 109.00 no
Si1B C21B H21B 109.00 no
Si1B C21B H21C 109.00 no
H21A C21B H21B 109.00 no
H21A C21B H21C 110.00 no
H21B C21B H21C 109.00 no
Si1B C22B H22A 109.00 no
Si1B C22B H22B 109.00 no
Si1B C22B H22C 109.00 no
H22A C22B H22B 110.00 no
H22A C22B H22C 109.00 no
H22B C22B H22C 109.00 no

loop_
_geom_bond_atom_site_label_1
_geom_bond_atom_site_label_2
_geom_bond_distance
_geom_bond_publ_flag
Si1 O1 1.6620(11) yes
Si1 C17 1.8907(17) yes
Si1 C21 1.8724(19) yes
Si1 C22 1.863(2) yes
Si2 O2 1.6592(12) yes
Si2 C2 1.8564(18) yes
Si2 C3 1.853(2) yes
Si2 C4 1.8645(17) yes
Si1B C22B 1.866(2) yes
Si1B O1B 1.6635(9) yes
Si1B C17B 1.8886(17) yes
Si1B C21B 1.8775(19) yes
Si2B C4B 1.8569(19) yes
Si2B C2B 1.8643(18) yes
Si2B C3B 1.8622(19) yes
Si2B O2B 1.6543(11) yes
O1 C1 1.4016(17) yes
O2 C1 1.4182(17) yes
O3 C15 1.4211(19) yes
O3 H3 0.74(3) no
O1B C1B 1.4077(17) yes
O2B C1B 1.4166(17) yes
O3B C15B 1.419(2) yes
O3B H3B 0.8400 no
C1 C11 1.545(2) no
C1 C5 1.539(2) no
C5 C10 1.389(2) no
C5 C6 1.389(2) no
C6 C7 1.389(2) no
C7 C8 1.383(2) no
C8 C9 1.375(2) no
C9 C10 1.391(2) no
C11 C12 1.541(2) no
C11 C16 1.525(2) no
C12 C13 1.472(2) no
C13 C14 1.189(2) no
C14 C15 1.468(2) no
C17 C18 1.517(3) no
C17 C20 1.534(3) no
C17 C19 1.528(3) no
C2 H2A 0.9800 no
C2 H2B 0.9800 no
C2 H2C 0.9800 no
C3 H3C 0.9800 no
C3 H3D 0.9800 no
C3 H3A 0.9800 no
C4 H4C 0.9800 no
C4 H4A 0.9800 no
C4 H4B 0.9800 no
C6 H6 0.9500 no
C7 H7 0.9500 no
C8 H8 0.9500 no
C9 H9 0.9500 no
C10 H10 0.9500 no
C11 H11 1.0000 no
C12 H12D 0.9900 no
C12 H12C 0.9900 no
C15 H15D 0.9900 no
C15 H15C 0.9900 no
C16 H16E 0.9800 no
C16 H16F 0.9800 no
C16 H16D 0.9800 no
C18 H18D 0.9800 no
C18 H18E 0.9800 no
C18 H18F 0.9800 no
C19 H19E 0.9800 no
C19 H19F 0.9800 no
C19 H19D 0.9800 no
C20 H20D 0.9800 no
C20 H20E 0.9800 no
C20 H20F 0.9800 no
C21 H21D 0.9800 no
C21 H21F 0.9800 no
C21 H21E 0.9800 no
C22 H22E 0.9800 no
C22 H22F 0.9800 no
C22 H22D 0.9800 no
C1B C5B 1.535(2) no
C1B C11B 1.544(2) no
C5B C10B 1.393(2) no
C5B C6B 1.393(2) no
C6B C7B 1.390(2) no
C7B C8B 1.374(2) no
C8B C9B 1.387(3) no
C9B C10B 1.384(3) no
C11B C12B 1.536(2) no
C11B C16B 1.524(2) no
C12B C13B 1.471(2) no
C13B C14B 1.189(2) no
C14B C15B 1.469(2) no
C17B C19B 1.530(3) no
C17B C20B 1.547(3) no
C17B C18B 1.530(3) no
C2B H2BA 0.9800 no
C2B H2BB 0.9800 no
C2B H2BC 0.9800 no
C3B H3BA 0.9800 no
C3B H3BB 0.9800 no
C3B H3BC 0.9800 no
C4B H4BA 0.9800 no
C4B H4BB 0.9800 no
C4B H4BC 0.9800 no
C6B H6B 0.9500 no
C7B H7B 0.9500 no
C8B H8B 0.9500 no
C9B H9B 0.9500 no
C10B H10B 0.9500 no
C11B H11B 1.0000 no
C12B H12A 0.9900 no
C12B H12B 0.9900 no
C15B H15A 0.9900 no
C15B H15B 0.9900 no
C16B H16A 0.9800 no
C16B H16B 0.9800 no
C16B H16C 0.9800 no
C18B H18A 0.9800 no
C18B H18B 0.9800 no
C18B H18C 0.9800 no
C19B H19A 0.9800 no
C19B H19B 0.9800 no
C19B H19C 0.9800 no
C20B H20A 0.9800 no
C20B H20B 0.9800 no
C20B H20C 0.9800 no
C21B H21A 0.9800 no
C21B H21B 0.9800 no
C21B H21C 0.9800 no
C22B H22A 0.9800 no
C22B H22B 0.9800 no
C22B H22C 0.9800 no

loop_
_geom_hbond_atom_site_label_D
_geom_hbond_atom_site_label_H
_geom_hbond_atom_site_label_A
_geom_hbond_distance_DH
_geom_hbond_distance_HA
_geom_hbond_distance_DA
_geom_hbond_angle_DHA
_geom_hbond_site_symmetry_A
_geom_hbond_publ_flag
O3 H3 O3B 0.74(3) 2.13(3) 2.8433(18) 164(3) 3_465 yes
O3B H3B O3 0.8400 1.9600 2.7667(18) 160.00 . yes
C10 H10 O1 0.9500 2.4500 2.7775(19) 100.00 . yes
C10B H10B O1B 0.9500 2.4400 2.774(2) 100.00 . yes
C12B H12B O1B 0.9900 2.5500 2.8839(16) 100.00 . yes
C16B H16C O2B 0.9800 2.5300 2.864(2) 100.00 . yes
C16 H16E O2 0.9800 2.5000 2.872(2) 102.00 . yes

loop_
_geom_torsion_atom_site_label_1
_geom_torsion_atom_site_label_2
_geom_torsion_atom_site_label_3
_geom_torsion_atom_site_label_4
_geom_torsion
_geom_torsion_publ_flag
C17 Si1 O1 C1 176.79(11) no
C21 Si1 O1 C1 58.97(13) no
C22 Si1 O1 C1 -65.12(14) no
O1 Si1 C17 C18 58.88(13) no
C21 Si1 C17 C18 -179.89(13) no
C22 Si1 C17 C18 -60.38(15) no
O1 Si1 C17 C19 -60.50(13) no
C21 Si1 C17 C19 60.74(14) no
C22 Si1 C17 C19 -179.75(13) no
O1 Si1 C17 C20 -179.97(13) no
C21 Si1 C17 C20 -58.73(16) no
C22 Si1 C17 C20 60.79(16) no
C2 Si2 O2 C1 58.26(15) no
C3 Si2 O2 C1 174.62(15) no
C4 Si2 O2 C1 -67.67(15) no
C21B Si1B C17B C18B -173.16(13) no
C22B Si1B C17B C18B -54.19(15) no
O1B Si1B C17B C19B -55.48(14) no
C21B Si1B C17B C19B 66.32(15) no
C17B Si1B O1B C1B 176.44(12) no
C21B Si1B O1B C1B 57.67(14) no
O1B Si1B C17B C18B 65.03(13) no
C22B Si1B C17B C20B 65.94(16) no
C22B Si1B O1B C1B -65.52(14) no
C22B Si1B C17B C19B -174.71(14) no
O1B Si1B C17B C20B -174.84(13) no
C21B Si1B C17B C20B -53.03(16) no
C2B Si2B O2B C1B 57.60(15) no
C3B Si2B O2B C1B 175.02(13) no
C4B Si2B O2B C1B -67.39(15) no
Si1 O1 C1 C5 116.17(11) no
Si1 O1 C1 C11 -120.11(11) no
Si1 O1 C1 O2 -2.51(15) no
Si2 O2 C1 O1 155.72(10) no
Si2 O2 C1 C5 37.00(18) no
Si2 O2 C1 C11 -87.39(15) no
Si1B O1B C1B O2B 0.19(16) no
Si1B O1B C1B C5B 118.07(11) no
Si1B O1B C1B C11B -117.73(11) no
Si2B O2B C1B C5B 36.28(17) no
Si2B O2B C1B C11B -88.78(15) no
Si2B O2B C1B O1B 154.33(10) no
C5 C1 C11 C12 60.71(15) no
O1 C1 C5 C10 -26.52(18) no
O2 C1 C5 C10 90.36(16) no
O1 C1 C5 C6 157.05(13) no
C5 C1 C11 C16 -175.75(12) no
O2 C1 C5 C6 -86.07(16) no
C11 C1 C5 C10 -147.41(14) no
O1 C1 C11 C12 -60.99(14) no
C11 C1 C5 C6 36.15(18) no
O2 C1 C11 C16 -53.37(15) no
O2 C1 C11 C12 -176.91(11) no
O1 C1 C11 C16 62.55(15) no
C1 C5 C10 C9 -173.82(15) no
C6 C5 C10 C9 2.8(2) no
C1 C5 C6 C7 173.74(14) no
C10 C5 C6 C7 -2.8(2) no
C5 C6 C7 C8 1.1(2) no
C6 C7 C8 C9 0.7(2) no
C7 C8 C9 C10 -0.7(3) no
C8 C9 C10 C5 -1.1(3) no
C16 C11 C12 C13 68.60(15) no
C1 C11 C12 C13 -166.62(11) no
O2B C1B C5B C6B -85.98(16) no
O2B C1B C5B C10B 88.01(16) no
O1B C1B C5B C10B -28.46(18) no
C11B C1B C5B C10B -149.31(14) no
O1B C1B C11B C12B -61.06(14) no
C11B C1B C5B C6B 36.70(19) no
O1B C1B C5B C6B 157.56(13) no
O2B C1B C11B C12B -177.16(11) no
O2B C1B C11B C16B -53.76(15) no
C5B C1B C11B C12B 60.48(15) no
C5B C1B C11B C16B -176.11(12) no
O1B C1B C11B C16B 62.34(15) no
C1B C5B C6B C7B 171.28(14) no
C10B C5B C6B C7B -2.8(2) no
C6B C5B C10B C9B 2.3(2) no
C1B C5B C10B C9B -171.88(15) no
C5B C6B C7B C8B 1.0(2) no
C6B C7B C8B C9B 1.5(3) no
C7B C8B C9B C10B -2.0(3) no
C8B C9B C10B C5B 0.1(3) no
C16B C11B C12B C13B 57.49(16) no
C1B C11B C12B C13B -178.65(12) no
